data_4026171
loop_
_publ_author_name
'Iain Coldham'
'Luke Watson'
'Harry Adams'
'Nathaniel G. Martin'

_publ_section_title
;
 Synthesis of the Core Ring System of the Yuzurimine-Type Daphniphyllum
 Alkaloids by Cascade Condensation, Cyclization, Cycloaddition Chemistry
;
_journal_name_full 'Journal of Organic Chemistry'
_journal_page_first 2360
_journal_page_last 2366
_journal_paper_doi 10.1021/jo2000868
_journal_volume 76
_journal_year 2011
_chemical_formula_moiety 'C18 H25 N O S'
_chemical_formula_sum 'C18 H25 N O S'
_chemical_formula_weight 303.45
_chemical_name_systematic
; 
 ? 
;
_space_group_IT_number 82
_symmetry_cell_setting tetragonal
_symmetry_space_group_name_Hall 'I -4'
_symmetry_space_group_name_H-M 'I -4'
_atom_sites_solution_hydrogens geom
_atom_sites_solution_primary direct
_atom_sites_solution_secondary difmap
_audit_creation_method SHELXL-97
_cell_angle_alpha 90.00
_cell_angle_beta 90.00
_cell_angle_gamma 90.00
_cell_formula_units_Z 8
_cell_length_a 17.3324(8)
_cell_length_b 17.3324(8)
_cell_length_c 10.8249(5)
_cell_measurement_reflns_used 2201
_cell_measurement_temperature 150(2)
_cell_measurement_theta_max 18.94
_cell_measurement_theta_min 2.22
_cell_volume 3251.9(3)
_computing_cell_refinement 'Bruker SAINT'
_computing_data_collection 'Bruker APEX2'
_computing_data_reduction 'Bruker SAINT'
_computing_molecular_graphics 'Bruker SHELXTL'
_computing_publication_material 'Bruker SHELXTL'
_computing_structure_refinement 'SHELXL-97 (Sheldrick, 2008)'
_computing_structure_solution 'SHELXS-97 (Sheldrick, 2008)'
_diffrn_ambient_temperature 150(2)
_diffrn_measured_fraction_theta_full 1.000
_diffrn_measured_fraction_theta_max 0.995
_diffrn_measurement_device_type 'Bruker APEX-II CCD'
_diffrn_measurement_method '\f and \w scans'
_diffrn_radiation_monochromator graphite
_diffrn_radiation_source 'fine-focus sealed tube'
_diffrn_radiation_type MoK\a
_diffrn_radiation_wavelength 0.71073
_diffrn_reflns_av_R_equivalents 0.0808
_diffrn_reflns_av_sigmaI/netI 0.0419
_diffrn_reflns_limit_h_max 22
_diffrn_reflns_limit_h_min -21
_diffrn_reflns_limit_k_max 22
_diffrn_reflns_limit_k_min -22
_diffrn_reflns_limit_l_max 13
_diffrn_reflns_limit_l_min -14
_diffrn_reflns_number 21298
_diffrn_reflns_theta_full 25.00
_diffrn_reflns_theta_max 27.42
_diffrn_reflns_theta_min 1.66
_exptl_absorpt_coefficient_mu 0.198
_exptl_absorpt_correction_T_max 0.9901
_exptl_absorpt_correction_T_min 0.9595
_exptl_absorpt_correction_type multi-scan
_exptl_absorpt_process_details sadabs
_exptl_crystal_colour colourless
_exptl_crystal_density_diffrn 1.240
_exptl_crystal_description needle
_exptl_crystal_F_000 1312
_exptl_crystal_size_max 0.21
_exptl_crystal_size_mid 0.05
_exptl_crystal_size_min 0.05
_refine_diff_density_max 0.178
_refine_diff_density_min -0.181
_refine_diff_density_rms 0.052
_refine_ls_abs_structure_details 'Flack H D (1983), Acta Cryst. A39, 876-881'
_refine_ls_extinction_method none
_refine_ls_goodness_of_fit_ref 1.177
_refine_ls_hydrogen_treatment constr
_refine_ls_matrix_type full
_refine_ls_number_parameters 191
_refine_ls_number_reflns 1952
_refine_ls_number_restraints 0
_refine_ls_restrained_S_all 1.177
_refine_ls_R_factor_all 0.0585
_refine_ls_R_factor_gt 0.0406
_refine_ls_shift/su_max 0.000
_refine_ls_shift/su_mean 0.000
_refine_ls_structure_factor_coef Fsqd
_refine_ls_weighting_details 'calc w=1/[\s^2^(Fo^2^)+(0.0643P)^2^+0.0000P] where P=(Fo^2^+2Fc^2^)/3'
_refine_ls_weighting_scheme calc
_refine_ls_wR_factor_gt 0.0984
_refine_ls_wR_factor_ref 0.1214
_reflns_number_gt 1591
_reflns_number_total 1952
_reflns_threshold_expression >2sigma(I)
_cod_data_source_file jo2000868_si_002.cif
_cod_data_source_block oic204a_0m
_cod_original_cell_volume 3251.9(4)
_cod_database_code 4026171

loop_
_symmetry_equiv_pos_as_xyz
'x, y, z'
'y, -x, -z'
'-y, x, -z'
'-x, -y, z'
'x+1/2, y+1/2, z+1/2'
'y+1/2, -x+1/2, -z+1/2'
'-y+1/2, x+1/2, -z+1/2'
'-x+1/2, -y+1/2, z+1/2'

loop_
_atom_site_label
_atom_site_type_symbol
_atom_site_fract_x
_atom_site_fract_y
_atom_site_fract_z
_atom_site_U_iso_or_equiv
_atom_site_adp_type
_atom_site_occupancy
_atom_site_symmetry_multiplicity
_atom_site_calc_flag
_atom_site_refinement_flags
S1 S 0.24802(6) 0.08033(5) 0.31374(9) 0.0412(3) Uani 1 1 d .
O1 O 0.40095(13) 0.14037(14) 0.7062(2) 0.0387(6) Uani 1 1 d .
H1 H 0.4296 0.1456 0.7683 0.058 Uiso 1 1 calc R
N1 N 0.38270(16) -0.00682(16) 0.5781(3) 0.0308(6) Uani 1 1 d .
H1N H 0.4264 0.0190 0.6140 0.037 Uiso 1 1 d R
C1 C 0.1457(3) -0.0784(2) 0.0213(4) 0.0502(11) Uani 1 1 d .
H1C H 0.1246 -0.1122 -0.0391 0.060 Uiso 1 1 calc R
C2 C 0.0998(2) -0.0516(2) 0.1169(4) 0.0464(10) Uani 1 1 d .
H2 H 0.0470 -0.0661 0.1211 0.056 Uiso 1 1 calc R
C3 C 0.1306(2) -0.0042(2) 0.2055(4) 0.0389(8) Uani 1 1 d .
H3 H 0.0992 0.0136 0.2715 0.047 Uiso 1 1 calc R
C4 C 0.2080(2) 0.01796(19) 0.1993(3) 0.0331(7) Uani 1 1 d .
C5 C 0.2882(2) 0.00977(18) 0.4228(3) 0.0296(7) Uani 1 1 d .
C6 C 0.33028(19) 0.05369(18) 0.5279(3) 0.0274(7) Uani 1 1 d .
H6 H 0.3624 0.0955 0.4903 0.033 Uiso 1 1 calc R
C7 C 0.27986(19) 0.08901(19) 0.6294(3) 0.0311(7) Uani 1 1 d .
C8 C 0.32730(19) 0.1101(2) 0.7444(3) 0.0347(8) Uani 1 1 d .
H8 H 0.3344 0.0639 0.7985 0.042 Uiso 1 1 calc R
C9 C 0.2787(2) 0.1716(3) 0.8106(4) 0.0566(12) Uani 1 1 d .
H9A H 0.2444 0.1472 0.8724 0.068 Uiso 1 1 calc R
H9B H 0.3125 0.2091 0.8533 0.068 Uiso 1 1 calc R
C10 C 0.2460(2) 0.1679(2) 0.5894(4) 0.0438(10) Uani 1 1 d .
H10A H 0.2830 0.1963 0.5366 0.053 Uiso 1 1 calc R
H10B H 0.1972 0.1608 0.5432 0.053 Uiso 1 1 calc R
C11 C 0.2316(3) 0.2115(3) 0.7118(5) 0.0745(17) Uani 1 1 d .
H11A H 0.2477 0.2661 0.7037 0.089 Uiso 1 1 calc R
H11B H 0.1761 0.2101 0.7333 0.089 Uiso 1 1 calc R
C12 C 0.4034(2) -0.0608(2) 0.4766(3) 0.0366(8) Uani 1 1 d .
H12A H 0.3912 -0.1146 0.5001 0.044 Uiso 1 1 calc R
H12B H 0.4591 -0.0572 0.4575 0.044 Uiso 1 1 calc R
C13 C 0.3551(2) -0.0359(2) 0.3652(3) 0.0381(8) Uani 1 1 d .
H13A H 0.3357 -0.0813 0.3191 0.046 Uiso 1 1 calc R
H13B H 0.3856 -0.0030 0.3085 0.046 Uiso 1 1 calc R
C14 C 0.2261(2) -0.04349(19) 0.4746(3) 0.0342(8) Uani 1 1 d .
H14A H 0.1964 -0.0660 0.4053 0.041 Uiso 1 1 calc R
H14B H 0.2511 -0.0864 0.5199 0.041 Uiso 1 1 calc R
C15 C 0.1710(2) -0.0019(2) 0.5611(4) 0.0387(9) Uani 1 1 d .
H15A H 0.1320 -0.0387 0.5927 0.046 Uiso 1 1 calc R
H15B H 0.1436 0.0393 0.5154 0.046 Uiso 1 1 calc R
C16 C 0.21529(19) 0.0333(2) 0.6691(3) 0.0357(8) Uani 1 1 d .
H16A H 0.2382 -0.0089 0.7187 0.043 Uiso 1 1 calc R
H16B H 0.1786 0.0614 0.7227 0.043 Uiso 1 1 calc R
C17 C 0.2218(3) -0.0560(3) 0.0136(4) 0.0495(10) Uani 1 1 d .
H17 H 0.2529 -0.0736 -0.0529 0.059 Uiso 1 1 calc R
C18 C 0.2527(2) -0.0084(2) 0.1016(3) 0.0422(9) Uani 1 1 d .
H18 H 0.3053 0.0068 0.0958 0.051 Uiso 1 1 calc R

loop_
_atom_site_aniso_label
_atom_site_aniso_U_11
_atom_site_aniso_U_22
_atom_site_aniso_U_33
_atom_site_aniso_U_23
_atom_site_aniso_U_13
_atom_site_aniso_U_12
S1 0.0559(6) 0.0257(4) 0.0420(5) 0.0077(4) -0.0181(4) -0.0051(4)
O1 0.0337(13) 0.0382(14) 0.0441(15) -0.0029(11) -0.0106(11) -0.0062(11)
N1 0.0326(15) 0.0283(15) 0.0314(14) -0.0013(12) -0.0041(12) 0.0055(12)
C1 0.068(3) 0.040(2) 0.043(2) 0.0006(18) -0.025(2) 0.005(2)
C2 0.045(2) 0.047(2) 0.048(2) 0.0101(19) -0.0188(19) -0.0077(18)
C3 0.0372(19) 0.041(2) 0.038(2) 0.0093(16) -0.0071(16) 0.0010(16)
C4 0.0395(19) 0.0278(17) 0.0320(17) 0.0089(14) -0.0105(15) -0.0020(14)
C5 0.0379(19) 0.0217(16) 0.0292(16) -0.0002(13) -0.0080(14) -0.0011(14)
C6 0.0267(16) 0.0227(16) 0.0326(16) 0.0000(13) -0.0064(14) 0.0006(13)
C7 0.0265(17) 0.0283(17) 0.0385(17) -0.0075(15) -0.0066(14) 0.0039(14)
C8 0.0258(17) 0.0367(19) 0.0415(19) -0.0111(16) -0.0080(15) 0.0002(15)
C9 0.037(2) 0.067(3) 0.066(3) -0.040(2) -0.013(2) 0.0122(19)
C10 0.036(2) 0.0280(19) 0.067(3) -0.0126(18) -0.021(2) 0.0108(16)
C11 0.077(3) 0.058(3) 0.088(4) -0.043(3) -0.041(3) 0.033(2)
C12 0.040(2) 0.0302(18) 0.0398(19) -0.0050(16) 0.0008(16) 0.0065(16)
C13 0.048(2) 0.0343(19) 0.0319(17) -0.0026(15) 0.0036(16) 0.0022(17)
C14 0.045(2) 0.0230(17) 0.0342(18) 0.0022(14) -0.0092(16) -0.0047(15)
C15 0.0300(19) 0.040(2) 0.046(2) -0.0013(17) -0.0068(16) -0.0075(16)
C16 0.0264(17) 0.042(2) 0.0393(19) -0.0084(16) 0.0000(15) -0.0015(15)
C17 0.061(3) 0.057(3) 0.0302(19) 0.0036(18) -0.0056(19) 0.012(2)
C18 0.042(2) 0.050(2) 0.035(2) 0.0126(17) -0.0032(16) -0.0050(18)

loop_
_atom_type_symbol
_atom_type_description
_atom_type_scat_dispersion_real
_atom_type_scat_dispersion_imag
_atom_type_scat_source
C C 0.0033 0.0000 'International Tables Vol C Tables 4.2.6.8 and 6.1.1.4'
H H 0.0000 0.0000 'International Tables Vol C Tables 4.2.6.8 and 6.1.1.4'
N N 0.0061 0.0000 'International Tables Vol C Tables 4.2.6.8 and 6.1.1.4'
O O 0.0106 0.0000 'International Tables Vol C Tables 4.2.6.8 and 6.1.1.4'
S S 0.1246 0.0000 'International Tables Vol C Tables 4.2.6.8 and 6.1.1.4'

loop_
_geom_angle_atom_site_label_1
_geom_angle_atom_site_label_2
_geom_angle_atom_site_label_3
_geom_angle
C4 S1 C5 100.99(15)
C8 O1 H1 109.5
C12 N1 C6 108.7(3)
C12 N1 H1N 113.6
C6 N1 H1N 107.4
C17 C1 C2 120.0(4)
C17 C1 H1C 120.0
C2 C1 H1C 120.0
C3 C2 C1 120.0(4)
C3 C2 H2 120.0
C1 C2 H2 120.0
C2 C3 C4 120.4(4)
C2 C3 H3 119.8
C4 C3 H3 119.8
C18 C4 C3 118.8(3)
C18 C4 S1 120.7(3)
C3 C4 S1 120.5(3)
C14 C5 C13 111.7(3)
C14 C5 C6 111.1(3)
C13 C5 C6 101.3(3)
C14 C5 S1 111.8(2)
C13 C5 S1 111.6(2)
C6 C5 S1 108.8(2)
N1 C6 C7 111.6(3)
N1 C6 C5 102.0(2)
C7 C6 C5 117.0(3)
N1 C6 H6 108.6
C7 C6 H6 108.6
C5 C6 H6 108.6
C6 C7 C8 111.8(3)
C6 C7 C16 111.4(3)
C8 C7 C16 108.2(3)
C6 C7 C10 111.6(3)
C8 C7 C10 102.7(3)
C16 C7 C10 110.9(3)
O1 C8 C9 111.5(3)
O1 C8 C7 109.2(3)
C9 C8 C7 104.4(3)
O1 C8 H8 110.5
C9 C8 H8 110.5
C7 C8 H8 110.5
C11 C9 C8 106.5(3)
C11 C9 H9A 110.4
C8 C9 H9A 110.4
C11 C9 H9B 110.4
C8 C9 H9B 110.4
H9A C9 H9B 108.6
C11 C10 C7 104.7(3)
C11 C10 H10A 110.8
C7 C10 H10A 110.8
C11 C10 H10B 110.8
C7 C10 H10B 110.8
H10A C10 H10B 108.9
C9 C11 C10 107.2(3)
C9 C11 H11A 110.3
C10 C11 H11A 110.3
C9 C11 H11B 110.3
C10 C11 H11B 110.3
H11A C11 H11B 108.5
N1 C12 C13 105.8(3)
N1 C12 H12A 110.6
C13 C12 H12A 110.6
N1 C12 H12B 110.6
C13 C12 H12B 110.6
H12A C12 H12B 108.7
C12 C13 C5 103.8(3)
C12 C13 H13A 111.0
C5 C13 H13A 111.0
C12 C13 H13B 111.0
C5 C13 H13B 111.0
H13A C13 H13B 109.0
C15 C14 C5 112.5(3)
C15 C14 H14A 109.1
C5 C14 H14A 109.1
C15 C14 H14B 109.1
C5 C14 H14B 109.1
H14A C14 H14B 107.8
C14 C15 C16 110.2(3)
C14 C15 H15A 109.6
C16 C15 H15A 109.6
C14 C15 H15B 109.6
C16 C15 H15B 109.6
H15A C15 H15B 108.1
C15 C16 C7 113.7(3)
C15 C16 H16A 108.8
C7 C16 H16A 108.8
C15 C16 H16B 108.8
C7 C16 H16B 108.8
H16A C16 H16B 107.7
C18 C17 C1 120.2(4)
C18 C17 H17 119.9
C1 C17 H17 119.9
C17 C18 C4 120.6(4)
C17 C18 H18 119.7
C4 C18 H18 119.7

loop_
_geom_bond_atom_site_label_1
_geom_bond_atom_site_label_2
_geom_bond_distance
S1 C4 1.785(3)
S1 C5 1.837(3)
O1 C8 1.441(4)
O1 H1 0.8400
N1 C12 1.487(4)
N1 C6 1.490(4)
N1 H1N 0.9624
C1 C17 1.378(6)
C1 C2 1.385(6)
C1 H1C 0.9500
C2 C3 1.371(5)
C2 H2 0.9500
C3 C4 1.396(5)
C3 H3 0.9500
C4 C18 1.388(5)
C5 C14 1.525(5)
C5 C13 1.535(5)
C5 C6 1.550(4)
C6 C7 1.532(5)
C6 H6 1.0000
C7 C8 1.536(5)
C7 C16 1.539(5)
C7 C10 1.549(5)
C8 C9 1.536(5)
C8 H8 1.0000
C9 C11 1.513(6)
C9 H9A 0.9900
C9 H9B 0.9900
C10 C11 1.545(6)
C10 H10A 0.9900
C10 H10B 0.9900
C11 H11A 0.9900
C11 H11B 0.9900
C12 C13 1.531(5)
C12 H12A 0.9900
C12 H12B 0.9900
C13 H13A 0.9900
C13 H13B 0.9900
C14 C15 1.519(5)
C14 H14A 0.9900
C14 H14B 0.9900
C15 C16 1.526(5)
C15 H15A 0.9900
C15 H15B 0.9900
C16 H16A 0.9900
C16 H16B 0.9900
C17 C18 1.370(6)
C17 H17 0.9500
C18 H18 0.9500
